data_4131537
loop_
_publ_author_name
'Wang, Sunewang R.'
'Arrowsmith, Merle'
'Braunschweig, Holger'
'Dewhurst, Rian D.'
'D\"omling, Michael'
'Mattock, James D.'
'Pranckevicius, Conor'
'Vargas, Alfredo'

_publ_section_title
;
 Monomeric 16-Electron \p-Diborene Complexes of Zn(II) and Cd(II).
;
_journal_issue 31
_journal_name_full 'Journal of the American Chemical Society'
_journal_page_first 10661
_journal_page_last 10664
_journal_paper_doi 10.1021/jacs.7b06644
_journal_volume 139
_journal_year 2017
_chemical_formula_moiety 'C34 H36 B2 Br2 P2 Zn'
_chemical_formula_sum 'C34 H36 B2 Br2 P2 Zn'
_chemical_formula_weight 753.38
_space_group_crystal_system orthorhombic
_space_group_IT_number 19
_space_group_name_Hall 'P 2ac 2ab'
_space_group_name_H-M_alt 'P 21 21 21'
_atom_sites_solution_hydrogens geom
_audit_creation_method SHELXL-2014/7
_cell_angle_alpha 90
_cell_angle_beta 90
_cell_angle_gamma 90
_cell_formula_units_Z 4
_cell_length_a 10.439(2)
_cell_length_b 16.789(4)
_cell_length_c 19.100(5)
_cell_measurement_reflns_used 9906
_cell_measurement_temperature 100(2)
_cell_measurement_theta_max 27.03
_cell_measurement_theta_min 2.44
_cell_volume 3347.5(13)
_computing_cell_refinement 'Saint+ ver. 7.68A (Bruker AXS)'
_computing_data_collection 'APEX2 ver. 2014.9 (Bruker AXS)'
_computing_data_reduction 'Saint+ ver. 7.68A (Bruker AXS)'
_computing_molecular_graphics 'ShelXLe (Huebschle et all, 2011)'
_computing_publication_material 'SHELXL-2014/6 (Sheldrick, 2014) '
_computing_structure_refinement 'SHELXL-2014/7 (Sheldrick, 2014)'
_computing_structure_solution 'SHELXT 2014/4 (Sheldrick, 2014)'
_diffrn_ambient_temperature 100(2)
_diffrn_measured_fraction_theta_full 1.000
_diffrn_measured_fraction_theta_max 0.999
_diffrn_measurement_device_type 'Bruker APEX-II CCD'
_diffrn_measurement_method '\f and \w scans'
_diffrn_radiation_type MoK\a
_diffrn_radiation_wavelength 0.71073
_diffrn_reflns_av_R_equivalents 0.0662
_diffrn_reflns_av_unetI/netI 0.0457
_diffrn_reflns_Laue_measured_fraction_full 1.000
_diffrn_reflns_Laue_measured_fraction_max 0.999
_diffrn_reflns_limit_h_max 12
_diffrn_reflns_limit_h_min -13
_diffrn_reflns_limit_k_max 21
_diffrn_reflns_limit_k_min -21
_diffrn_reflns_limit_l_max 24
_diffrn_reflns_limit_l_min -24
_diffrn_reflns_number 44956
_diffrn_reflns_point_group_measured_fraction_full 1.000
_diffrn_reflns_point_group_measured_fraction_max 1.000
_diffrn_reflns_theta_full 25.242
_diffrn_reflns_theta_max 27.039
_diffrn_reflns_theta_min 2.133
_exptl_absorpt_coefficient_mu 3.239
_exptl_absorpt_correction_T_max 0.7455
_exptl_absorpt_correction_T_min 0.6068
_exptl_absorpt_correction_type multi-scan
_exptl_absorpt_process_details sadabs
_exptl_crystal_colour yellow
_exptl_crystal_density_diffrn 1.495
_exptl_crystal_description block
_exptl_crystal_F_000 1520
_exptl_crystal_size_max 0.12
_exptl_crystal_size_mid 0.10
_exptl_crystal_size_min 0.06
_refine_diff_density_max 0.466
_refine_diff_density_min -0.560
_refine_diff_density_rms 0.098
_refine_ls_abs_structure_details
;
 Refined as an inversion twin.
;
_refine_ls_abs_structure_Flack 0.053(10)
_refine_ls_extinction_method none
_refine_ls_goodness_of_fit_ref 1.052
_refine_ls_hydrogen_treatment constr
_refine_ls_matrix_type full
_refine_ls_number_parameters 377
_refine_ls_number_reflns 7348
_refine_ls_number_restraints 0
_refine_ls_restrained_S_all 1.052
_refine_ls_R_factor_all 0.0433
_refine_ls_R_factor_gt 0.0317
_refine_ls_shift/su_max 0.001
_refine_ls_shift/su_mean 0.000
_refine_ls_structure_factor_coef Fsqd
_refine_ls_weighting_details 'w=1/[\s^2^(Fo^2^)+(0.0287P)^2^+2.4888P] where P=(Fo^2^+2Fc^2^)/3'
_refine_ls_weighting_scheme calc
_refine_ls_wR_factor_gt 0.0676
_refine_ls_wR_factor_ref 0.0717
_reflns_Friedel_coverage 0.790
_reflns_Friedel_fraction_full 1.000
_reflns_Friedel_fraction_max 1.000
_reflns_number_gt 6462
_reflns_number_total 7348
_reflns_threshold_expression 'I > 2\s(I)'
_cod_data_source_file ja7b06644_si_003.cif
_cod_data_source_block copr016_0m
_cod_original_cell_volume 3347.6(13)
_cod_database_code 4131537
_shelx_shelxl_version_number 2014/7
_shelx_space_group_comment
;
The symmetry employed for this shelxl refinement is uniquely defined
by the following loop, which should always be used as a source of
symmetry information in preference to the above space-group names.
They are only intended as comments.
;

loop_
_space_group_symop_operation_xyz
'x, y, z'
'x+1/2, -y+1/2, -z'
'-x, y+1/2, -z+1/2'
'-x+1/2, -y, z+1/2'

loop_
_atom_site_label
_atom_site_type_symbol
_atom_site_fract_x
_atom_site_fract_y
_atom_site_fract_z
_atom_site_U_iso_or_equiv
_atom_site_adp_type
_atom_site_occupancy
_atom_site_site_symmetry_order
_atom_site_calc_flag
_atom_site_refinement_flags_posn
_atom_site_refinement_flags_adp
Br1 Br 0.67693(5) 0.26847(3) 0.33751(3) 0.02144(12) Uani 1 1 d . .
Br2 Br 0.69929(5) 0.49123(3) 0.28543(3) 0.02197(12) Uani 1 1 d . .
Zn1 Zn 0.55239(5) 0.38600(3) 0.31168(3) 0.01296(13) Uani 1 1 d . .
P1 P 0.31064(12) 0.27360(7) 0.38340(6) 0.0134(2) Uani 1 1 d . .
P2 P 0.33030(12) 0.51701(7) 0.24371(6) 0.0116(2) Uani 1 1 d . .
B1 B 0.3403(5) 0.4050(3) 0.2728(3) 0.0102(10) Uani 1 1 d . .
B2 B 0.3425(5) 0.3841(3) 0.3550(3) 0.0115(10) Uani 1 1 d . .
C3 C 0.3302(5) 0.4436(3) 0.4218(2) 0.0111(9) Uani 1 1 d . .
C4 C 0.2092(5) 0.4790(3) 0.4361(2) 0.0129(9) Uani 1 1 d . .
C5 C 0.1925(5) 0.5401(3) 0.4887(2) 0.0155(10) Uani 1 1 d . .
C6 C 0.3011(5) 0.5647(3) 0.5271(2) 0.0164(10) Uani 1 1 d . .
H6 H 0.2931 0.6074 0.5595 0.020 Uiso 1 1 calc R U
C7 C 0.4201(5) 0.5278(3) 0.5188(2) 0.0142(10) Uani 1 1 d . .
C8 C 0.5247(5) 0.5500(3) 0.5620(2) 0.0170(11) Uani 1 1 d . .
H2 H 0.5143 0.5915 0.5953 0.020 Uiso 1 1 calc R U
C9 C 0.6427(5) 0.5117(3) 0.5560(2) 0.0210(11) Uani 1 1 d . .
H3 H 0.7126 0.5267 0.5850 0.025 Uiso 1 1 calc R U
C10 C 0.6568(5) 0.4500(3) 0.5060(3) 0.0174(10) Uani 1 1 d . .
H5 H 0.7368 0.4235 0.5017 0.021 Uiso 1 1 calc R U
C11 C 0.5570(5) 0.4278(3) 0.4640(2) 0.0144(10) Uani 1 1 d . .
H4 H 0.5698 0.3855 0.4317 0.017 Uiso 1 1 calc R U
C12 C 0.4340(5) 0.4656(3) 0.4667(2) 0.0127(10) Uani 1 1 d . .
C13 C 0.0699(5) 0.5722(3) 0.5019(3) 0.0204(11) Uani 1 1 d . .
H7 H 0.0618 0.6142 0.5349 0.024 Uiso 1 1 calc R U
C14 C -0.0359(5) 0.5454(3) 0.4690(3) 0.0200(11) Uani 1 1 d . .
H8 H -0.1178 0.5660 0.4808 0.024 Uiso 1 1 calc R U
C15 C -0.0232(5) 0.4851(3) 0.4159(3) 0.0203(11) Uani 1 1 d . .
H9 H -0.0968 0.4666 0.3916 0.024 Uiso 1 1 calc R U
C16 C 0.0942(5) 0.4547(3) 0.4007(3) 0.0176(11) Uani 1 1 d . .
H10 H 0.1006 0.4156 0.3649 0.021 Uiso 1 1 calc R U
C17 C 0.3991(5) 0.2439(3) 0.4616(3) 0.0230(12) Uani 1 1 d . .
H11 H 0.3702 0.1911 0.4768 0.034 Uiso 1 1 calc R U
H12 H 0.3838 0.2826 0.4990 0.034 Uiso 1 1 calc R U
H13 H 0.4909 0.2420 0.4509 0.034 Uiso 1 1 calc R U
C18 C 0.1442(5) 0.2593(3) 0.4089(3) 0.0257(12) Uani 1 1 d . .
H14 H 0.0884 0.2699 0.3687 0.039 Uiso 1 1 calc R U
H16 H 0.1228 0.2960 0.4470 0.039 Uiso 1 1 calc R U
H15 H 0.1317 0.2043 0.4247 0.039 Uiso 1 1 calc R U
C19 C 0.3375(5) 0.1956(3) 0.3197(2) 0.0183(11) Uani 1 1 d . .
H17 H 0.4253 0.1992 0.3019 0.027 Uiso 1 1 calc R U
H18 H 0.2770 0.2017 0.2808 0.027 Uiso 1 1 calc R U
H19 H 0.3247 0.1435 0.3419 0.027 Uiso 1 1 calc R U
C20 C 0.3146(4) 0.3438(2) 0.2085(2) 0.0095(8) Uani 1 1 d . .
C21 C 0.1860(5) 0.3144(2) 0.1983(2) 0.0113(9) Uani 1 1 d . .
C22 C 0.0793(5) 0.3481(3) 0.2339(2) 0.0128(10) Uani 1 1 d . .
H20 H 0.0924 0.3932 0.2631 0.015 Uiso 1 1 calc R U
C23 C -0.0419(5) 0.3173(3) 0.2274(2) 0.0164(10) Uani 1 1 d . .
H28 H -0.1112 0.3410 0.2520 0.020 Uiso 1 1 calc R U
C24 C -0.0640(5) 0.2499(3) 0.1837(3) 0.0193(11) Uani 1 1 d . .
H21 H -0.1474 0.2275 0.1806 0.023 Uiso 1 1 calc R U
C25 C 0.0330(5) 0.2179(3) 0.1469(3) 0.0226(12) Uani 1 1 d . .
H22 H 0.0162 0.1739 0.1171 0.027 Uiso 1 1 calc R U
C26 C 0.1616(5) 0.2486(3) 0.1514(2) 0.0144(10) Uani 1 1 d . .
C27 C 0.2627(5) 0.2168(3) 0.1126(3) 0.0183(11) Uani 1 1 d . .
H27 H 0.2470 0.1721 0.0833 0.022 Uiso 1 1 calc R U
C28 C 0.3848(5) 0.2481(3) 0.1155(2) 0.0132(10) Uani 1 1 d . .
C29 C 0.4120(4) 0.3134(3) 0.1639(2) 0.0108(9) Uani 1 1 d . .
C30 C 0.5392(4) 0.3442(3) 0.1620(2) 0.0119(9) Uani 1 1 d . .
H26 H 0.5602 0.3876 0.1918 0.014 Uiso 1 1 calc R U
C31 C 0.6323(5) 0.3142(3) 0.1191(3) 0.0161(10) Uani 1 1 d . .
H23 H 0.7157 0.3369 0.1198 0.019 Uiso 1 1 calc R U
C32 C 0.6060(5) 0.2499(3) 0.0739(2) 0.0170(11) Uani 1 1 d . .
H24 H 0.6716 0.2290 0.0448 0.020 Uiso 1 1 calc R U
C33 C 0.4865(5) 0.2178(3) 0.0721(3) 0.0193(11) Uani 1 1 d . .
H25 H 0.4698 0.1745 0.0415 0.023 Uiso 1 1 calc R U
C34 C 0.3811(5) 0.5905(3) 0.3071(3) 0.0174(10) Uani 1 1 d . .
H29 H 0.4699 0.5798 0.3209 0.026 Uiso 1 1 calc R U
H30 H 0.3256 0.5877 0.3484 0.026 Uiso 1 1 calc R U
H31 H 0.3753 0.6437 0.2863 0.026 Uiso 1 1 calc R U
C35 C 0.4169(5) 0.5388(3) 0.1642(3) 0.0174(10) Uani 1 1 d . .
H32 H 0.4014 0.5943 0.1505 0.026 Uiso 1 1 calc R U
H34 H 0.3875 0.5033 0.1268 0.026 Uiso 1 1 calc R U
H33 H 0.5087 0.5308 0.1720 0.026 Uiso 1 1 calc R U
C36 C 0.1670(5) 0.5455(3) 0.2222(3) 0.0206(11) Uani 1 1 d . .
H35 H 0.1121 0.5379 0.2633 0.031 Uiso 1 1 calc R U
H36 H 0.1356 0.5124 0.1836 0.031 Uiso 1 1 calc R U
H37 H 0.1652 0.6017 0.2082 0.031 Uiso 1 1 calc R U

loop_
_atom_site_aniso_label
_atom_site_aniso_U_11
_atom_site_aniso_U_22
_atom_site_aniso_U_33
_atom_site_aniso_U_23
_atom_site_aniso_U_13
_atom_site_aniso_U_12
Br1 0.0171(2) 0.0178(2) 0.0295(3) 0.0019(2) 0.0041(2) 0.0032(2)
Br2 0.0166(2) 0.0205(3) 0.0288(3) 0.0041(2) -0.0051(2) -0.0059(2)
Zn1 0.0082(3) 0.0138(3) 0.0169(3) 0.0000(2) -0.0002(2) -0.0002(2)
P1 0.0114(6) 0.0149(6) 0.0140(6) 0.0035(5) -0.0001(5) -0.0014(5)
P2 0.0141(6) 0.0093(5) 0.0113(5) -0.0018(4) -0.0013(5) -0.0002(5)
B1 0.008(2) 0.010(2) 0.013(3) -0.0037(19) -0.0009(19) 0.0006(19)
B2 0.007(2) 0.013(2) 0.015(2) 0.000(2) 0.0012(19) 0.001(2)
C3 0.016(2) 0.012(2) 0.005(2) 0.0029(17) 0.0009(18) -0.0009(19)
C4 0.015(2) 0.017(2) 0.007(2) 0.0006(18) -0.0009(18) 0.001(2)
C5 0.019(3) 0.017(2) 0.010(2) 0.0021(18) 0.002(2) 0.005(2)
C6 0.024(3) 0.013(2) 0.012(2) -0.0011(18) 0.005(2) 0.002(2)
C7 0.018(3) 0.014(2) 0.010(2) 0.0017(19) 0.0028(18) -0.004(2)
C8 0.025(3) 0.017(3) 0.009(2) -0.0014(19) 0.000(2) -0.008(2)
C9 0.023(3) 0.024(3) 0.016(2) -0.002(2) -0.008(2) -0.010(2)
C10 0.013(2) 0.018(3) 0.021(3) 0.001(2) -0.003(2) 0.001(2)
C11 0.017(2) 0.014(2) 0.013(2) 0.0029(19) -0.001(2) 0.001(2)
C12 0.017(2) 0.013(2) 0.008(2) 0.0038(18) 0.0028(19) -0.0016(19)
C13 0.029(3) 0.018(3) 0.014(2) 0.000(2) 0.007(2) 0.009(2)
C14 0.018(3) 0.022(3) 0.020(3) 0.004(2) 0.005(2) 0.009(2)
C15 0.014(2) 0.032(3) 0.015(2) -0.002(2) -0.0025(19) 0.005(2)
C16 0.016(2) 0.024(3) 0.013(2) -0.003(2) 0.0004(19) 0.005(2)
C17 0.022(3) 0.026(3) 0.021(3) 0.008(2) -0.006(2) -0.007(2)
C18 0.020(3) 0.026(3) 0.031(3) 0.010(2) 0.008(2) -0.002(2)
C19 0.025(3) 0.010(2) 0.020(3) 0.0002(19) -0.003(2) 0.001(2)
C20 0.012(2) 0.0065(19) 0.010(2) 0.0006(16) -0.0006(18) 0.0012(18)
C21 0.013(2) 0.010(2) 0.010(2) 0.0044(17) -0.0031(18) -0.0027(19)
C22 0.015(2) 0.014(2) 0.009(2) 0.0003(18) -0.0025(18) 0.0019(19)
C23 0.013(2) 0.018(2) 0.018(3) 0.006(2) 0.0024(19) 0.000(2)
C24 0.011(2) 0.018(3) 0.029(3) 0.004(2) -0.006(2) -0.0054(19)
C25 0.021(3) 0.017(3) 0.030(3) -0.005(2) -0.009(2) -0.008(2)
C26 0.014(2) 0.013(2) 0.016(2) 0.0006(18) -0.0047(19) -0.0013(18)
C27 0.022(3) 0.013(3) 0.019(3) -0.008(2) -0.007(2) 0.003(2)
C28 0.020(3) 0.009(2) 0.011(2) -0.0015(18) -0.0007(19) 0.0025(18)
C29 0.015(2) 0.010(2) 0.007(2) 0.0015(18) -0.0004(18) 0.0012(18)
C30 0.015(2) 0.011(2) 0.010(2) -0.0013(18) 0.0013(19) 0.0015(18)
C31 0.015(2) 0.016(2) 0.017(2) 0.007(2) 0.0019(19) 0.003(2)
C32 0.020(3) 0.021(3) 0.009(2) 0.0033(19) 0.0048(18) 0.014(2)
C33 0.027(3) 0.016(3) 0.015(2) -0.001(2) 0.000(2) 0.007(2)
C34 0.025(3) 0.012(2) 0.016(2) -0.0012(19) 0.000(2) -0.002(2)
C35 0.026(3) 0.013(2) 0.014(2) 0.000(2) 0.001(2) -0.003(2)
C36 0.020(3) 0.014(2) 0.027(3) 0.002(2) -0.005(2) 0.005(2)

loop_
_atom_type_symbol
_atom_type_description
_atom_type_scat_dispersion_real
_atom_type_scat_dispersion_imag
_atom_type_scat_source
C C 0.0033 0.0016 'International Tables Vol C Tables 4.2.6.8 and 6.1.1.4'
H H 0.0000 0.0000 'International Tables Vol C Tables 4.2.6.8 and 6.1.1.4'
P P 0.1023 0.0942 'International Tables Vol C Tables 4.2.6.8 and 6.1.1.4'
Zn Zn 0.2839 1.4301 'International Tables Vol C Tables 4.2.6.8 and 6.1.1.4'
Br Br -0.2901 2.4595 'International Tables Vol C Tables 4.2.6.8 and 6.1.1.4'
B B 0.0013 0.0007 'International Tables Vol C Tables 4.2.6.8 and 6.1.1.4'

loop_
_geom_angle_atom_site_label_1
_geom_angle_atom_site_label_2
_geom_angle_atom_site_label_3
_geom_angle
B2 Zn1 B1 40.01(17)
B2 Zn1 Br2 133.12(13)
B1 Zn1 Br2 115.88(13)
B2 Zn1 Br1 114.88(13)
B1 Zn1 Br1 132.90(12)
Br2 Zn1 Br1 107.53(3)
C19 P1 C18 103.4(3)
C19 P1 C17 105.9(2)
C18 P1 C17 103.2(3)
C19 P1 B2 118.2(2)
C18 P1 B2 111.1(2)
C17 P1 B2 113.5(2)
C35 P2 C34 106.2(2)
C35 P2 C36 103.1(2)
C34 P2 C36 104.3(2)
C35 P2 B1 114.0(2)
C34 P2 B1 116.6(2)
C36 P2 B1 111.5(2)
B2 B1 C20 127.1(4)
B2 B1 P2 119.0(3)
C20 B1 P2 112.5(3)
B2 B1 Zn1 69.5(3)
C20 B1 Zn1 107.9(3)
P2 B1 Zn1 105.6(2)
B1 B2 C3 129.2(4)
B1 B2 P1 118.3(3)
C3 B2 P1 110.5(3)
B1 B2 Zn1 70.5(3)
C3 B2 Zn1 110.1(3)
P1 B2 Zn1 105.6(2)
C4 C3 C12 116.8(4)
C4 C3 B2 118.5(4)
C12 C3 B2 124.7(4)
C3 C4 C16 122.2(4)
C3 C4 C5 122.4(4)
C16 C4 C5 115.3(4)
C13 C5 C6 121.6(4)
C13 C5 C4 120.3(5)
C6 C5 C4 118.2(5)
C7 C6 C5 121.7(4)
C7 C6 H6 119.2
C5 C6 H6 119.2
C6 C7 C8 120.1(4)
C6 C7 C12 119.1(4)
C8 C7 C12 120.8(5)
C9 C8 C7 120.7(5)
C9 C8 H2 119.7
C7 C8 H2 119.7
C8 C9 C10 119.0(4)
C8 C9 H3 120.5
C10 C9 H3 120.5
C11 C10 C9 121.1(5)
C11 C10 H5 119.5
C9 C10 H5 119.5
C10 C11 C12 122.8(5)
C10 C11 H4 118.6
C12 C11 H4 118.6
C3 C12 C11 122.9(4)
C3 C12 C7 121.4(4)
C11 C12 C7 115.6(4)
C14 C13 C5 122.1(5)
C14 C13 H7 118.9
C5 C13 H7 118.9
C13 C14 C15 119.2(5)
C13 C14 H8 120.4
C15 C14 H8 120.4
C16 C15 C14 119.8(5)
C16 C15 H9 120.1
C14 C15 H9 120.1
C15 C16 C4 123.1(5)
C15 C16 H10 118.5
C4 C16 H10 118.5
P1 C17 H11 109.5
P1 C17 H12 109.5
H11 C17 H12 109.5
P1 C17 H13 109.5
H11 C17 H13 109.5
H12 C17 H13 109.5
P1 C18 H14 109.5
P1 C18 H16 109.5
H14 C18 H16 109.5
P1 C18 H15 109.5
H14 C18 H15 109.5
H16 C18 H15 109.5
P1 C19 H17 109.5
P1 C19 H18 109.5
H17 C19 H18 109.5
P1 C19 H19 109.5
H17 C19 H19 109.5
H18 C19 H19 109.5
C29 C20 C21 117.5(4)
C29 C20 B1 124.2(4)
C21 C20 B1 118.2(4)
C22 C21 C20 121.9(4)
C22 C21 C26 117.5(4)
C20 C21 C26 120.6(4)
C23 C22 C21 122.0(4)
C23 C22 H20 119.0
C21 C22 H20 119.0
C22 C23 C24 120.1(5)
C22 C23 H28 120.0
C24 C23 H28 120.0
C25 C24 C23 120.1(4)
C25 C24 H21 120.0
C23 C24 H21 120.0
C24 C25 C26 121.8(5)
C24 C25 H22 119.1
C26 C25 H22 119.1
C27 C26 C25 122.4(4)
C27 C26 C21 119.2(4)
C25 C26 C21 118.4(4)
C28 C27 C26 122.0(4)
C28 C27 H27 119.0
C26 C27 H27 119.0
C27 C28 C33 121.5(4)
C27 C28 C29 119.5(4)
C33 C28 C29 119.0(4)
C20 C29 C30 123.4(4)
C20 C29 C28 120.6(4)
C30 C29 C28 116.0(4)
C31 C30 C29 122.9(4)
C31 C30 H26 118.5
C29 C30 H26 118.5
C30 C31 C32 120.7(5)
C30 C31 H23 119.7
C32 C31 H23 119.7
C33 C32 C31 119.9(5)
C33 C32 H24 120.0
C31 C32 H24 120.0
C32 C33 C28 121.5(5)
C32 C33 H25 119.3
C28 C33 H25 119.3
P2 C34 H29 109.5
P2 C34 H30 109.5
H29 C34 H30 109.5
P2 C34 H31 109.5
H29 C34 H31 109.5
H30 C34 H31 109.5
P2 C35 H32 109.5
P2 C35 H34 109.5
H32 C35 H34 109.5
P2 C35 H33 109.5
H32 C35 H33 109.5
H34 C35 H33 109.5
P2 C36 H35 109.5
P2 C36 H36 109.5
H35 C36 H36 109.5
P2 C36 H37 109.5
H35 C36 H37 109.5
H36 C36 H37 109.5

loop_
_geom_bond_atom_site_label_1
_geom_bond_atom_site_label_2
_geom_bond_distance
Br1 Zn1 2.4141(8)
Br2 Zn1 2.3926(8)
Zn1 B2 2.342(5)
Zn1 B1 2.357(5)
P1 C19 1.810(5)
P1 C18 1.821(5)
P1 C17 1.825(5)
P1 B2 1.962(6)
P2 C35 1.806(5)
P2 C34 1.808(5)
P2 C36 1.818(5)
P2 B1 1.964(5)
B1 B2 1.607(7)
B1 C20 1.624(6)
B2 C3 1.626(7)
C3 C4 1.423(7)
C3 C12 1.429(6)
C4 C16 1.437(7)
C4 C5 1.446(6)
C5 C13 1.411(7)
C5 C6 1.413(7)
C6 C7 1.397(7)
C6 H6 0.9500
C7 C8 1.419(7)
C7 C12 1.450(7)
C8 C9 1.394(7)
C8 H2 0.9500
C9 C10 1.416(7)
C9 H3 0.9500
C10 C11 1.366(7)
C10 H5 0.9500
C11 C12 1.433(7)
C11 H4 0.9500
C13 C14 1.348(8)
C13 H7 0.9500
C14 C15 1.439(7)
C14 H8 0.9500
C15 C16 1.360(7)
C15 H9 0.9500
C16 H10 0.9500
C17 H11 0.9800
C17 H12 0.9800
C17 H13 0.9800
C18 H14 0.9800
C18 H16 0.9800
C18 H15 0.9800
C19 H17 0.9800
C19 H18 0.9800
C19 H19 0.9800
C20 C29 1.422(6)
C20 C21 1.443(6)
C21 C22 1.422(7)
C21 C26 1.445(6)
C22 C23 1.372(7)
C22 H20 0.9500
C23 C24 1.425(7)
C23 H28 0.9500
C24 C25 1.344(7)
C24 H21 0.9500
C25 C26 1.441(7)
C25 H22 0.9500
C26 C27 1.397(7)
C27 C28 1.380(7)
C27 H27 0.9500
C28 C33 1.441(7)
C28 C29 1.461(6)
C29 C30 1.425(6)
C30 C31 1.367(6)
C30 H26 0.9500
C31 C32 1.409(7)
C31 H23 0.9500
C32 C33 1.359(7)
C32 H24 0.9500
C33 H25 0.9500
C34 H29 0.9800
C34 H30 0.9800
C34 H31 0.9800
C35 H32 0.9800
C35 H34 0.9800
C35 H33 0.9800
C36 H35 0.9800
C36 H36 0.9800
C36 H37 0.9800

loop_
_geom_torsion_atom_site_label_1
_geom_torsion_atom_site_label_2
_geom_torsion_atom_site_label_3
_geom_torsion_atom_site_label_4
_geom_torsion
C20 B1 B2 C3 -162.2(4)
P2 B1 B2 C3 3.5(7)
Zn1 B1 B2 C3 100.4(5)
C20 B1 B2 P1 -0.3(6)
P2 B1 B2 P1 165.4(2)
Zn1 B1 B2 P1 -97.7(3)
C20 B1 B2 Zn1 97.4(4)
P2 B1 B2 Zn1 -96.9(3)
B1 B2 C3 C4 71.3(6)
P1 B2 C3 C4 -91.7(4)
Zn1 B2 C3 C4 152.1(3)
B1 B2 C3 C12 -106.4(6)
P1 B2 C3 C12 90.6(5)
Zn1 B2 C3 C12 -25.7(5)
C12 C3 C4 C16 -172.2(4)
B2 C3 C4 C16 9.9(6)
C12 C3 C4 C5 5.9(6)
B2 C3 C4 C5 -172.1(4)
C3 C4 C5 C13 -178.8(4)
C16 C4 C5 C13 -0.6(6)
C3 C4 C5 C6 -0.3(7)
C16 C4 C5 C6 177.9(4)
C13 C5 C6 C7 174.0(5)
C4 C5 C6 C7 -4.5(7)
C5 C6 C7 C8 -175.3(4)
C5 C6 C7 C12 3.4(7)
C6 C7 C8 C9 177.6(5)
C12 C7 C8 C9 -1.0(7)
C7 C8 C9 C10 0.0(7)
C8 C9 C10 C11 0.0(7)
C9 C10 C11 C12 1.0(7)
C4 C3 C12 C11 172.3(4)
B2 C3 C12 C11 -9.9(7)
C4 C3 C12 C7 -7.0(6)
B2 C3 C12 C7 170.7(4)
C10 C11 C12 C3 178.7(4)
C10 C11 C12 C7 -1.9(7)
C6 C7 C12 C3 2.6(7)
C8 C7 C12 C3 -178.7(4)
C6 C7 C12 C11 -176.7(4)
C8 C7 C12 C11 1.9(7)
C6 C5 C13 C14 -175.3(5)
C4 C5 C13 C14 3.2(7)
C5 C13 C14 C15 -3.6(8)
C13 C14 C15 C16 1.6(8)
C14 C15 C16 C4 1.0(8)
C3 C4 C16 C15 176.8(5)
C5 C4 C16 C15 -1.4(7)
B2 B1 C20 C29 -103.8(6)
P2 B1 C20 C29 89.7(5)
Zn1 B1 C20 C29 -26.3(5)
B2 B1 C20 C21 72.3(6)
P2 B1 C20 C21 -94.1(4)
Zn1 B1 C20 C21 149.8(3)
C29 C20 C21 C22 -171.9(4)
B1 C20 C21 C22 11.7(6)
C29 C20 C21 C26 8.6(6)
B1 C20 C21 C26 -167.8(4)
C20 C21 C22 C23 -176.2(4)
C26 C21 C22 C23 3.3(6)
C21 C22 C23 C24 -0.2(7)
C22 C23 C24 C25 -2.3(7)
C23 C24 C25 C26 1.6(8)
C24 C25 C26 C27 -178.9(5)
C24 C25 C26 C21 1.5(7)
C22 C21 C26 C27 176.6(4)
C20 C21 C26 C27 -4.0(6)
C22 C21 C26 C25 -3.9(6)
C20 C21 C26 C25 175.6(4)
C25 C26 C27 C28 177.9(5)
C21 C26 C27 C28 -2.6(7)
C26 C27 C28 C33 -176.2(4)
C26 C27 C28 C29 4.0(7)
C21 C20 C29 C30 171.7(4)
B1 C20 C29 C30 -12.1(7)
C21 C20 C29 C28 -7.1(6)
B1 C20 C29 C28 169.0(4)
C27 C28 C29 C20 1.0(7)
C33 C28 C29 C20 -178.8(4)
C27 C28 C29 C30 -177.9(4)
C33 C28 C29 C30 2.3(6)
C20 C29 C30 C31 179.6(4)
C28 C29 C30 C31 -1.5(7)
C29 C30 C31 C32 0.0(7)
C30 C31 C32 C33 0.8(7)
C31 C32 C33 C28 0.1(7)
C27 C28 C33 C32 178.6(5)
C29 C28 C33 C32 -1.7(7)
